data_7239580
loop_
_publ_author_name
'Wang, Hao'
'Hu, Tong-Liang'
'Wen, Rong-Mei'
'Wang, Qian'
'Bu, Xian-He'

_publ_section_title
;
 In vitro controlled release of theophylline from metal--drug complexes
;
_journal_issue 32
_journal_name_full 'Journal of Materials Chemistry B'
_journal_page_first 3879
_journal_paper_doi 10.1039/c3tb20633e
_journal_volume 1
_journal_year 2013
_chemical_formula_moiety 'C11 H12 N4 O8 Zn2'
_chemical_formula_sum 'C11 H12 N4 O8 Zn2'
_chemical_formula_weight 458.99
_space_group_IT_number 2
_space_group_name_Hall '-P 1'
_space_group_name_H-M_alt 'P -1'
_symmetry_cell_setting triclinic
_symmetry_space_group_name_Hall '-P 1'
_symmetry_space_group_name_H-M 'P -1'
_atom_sites_solution_hydrogens geom
_atom_sites_solution_primary direct
_atom_sites_solution_secondary difmap
_audit_creation_method SHELXL-97
_cell_angle_alpha 83.47(3)
_cell_angle_beta 80.19(3)
_cell_angle_gamma 73.05(3)
_cell_formula_units_Z 2
_cell_length_a 7.8873(16)
_cell_length_b 8.7132(17)
_cell_length_c 11.451(2)
_cell_measurement_reflns_used 6464
_cell_measurement_temperature 293(2)
_cell_measurement_theta_max 27.55
_cell_measurement_theta_min 3.05
_cell_volume 740.0(3)
_computing_structure_refinement 'SHELXL-97 (Sheldrick, 1997)'
_computing_structure_solution 'SHELXS-97 (Sheldrick, 1990)'
_diffrn_ambient_temperature 293(2)
_diffrn_measured_fraction_theta_full 0.996
_diffrn_measured_fraction_theta_max 0.996
_diffrn_measurement_device_type 'Rigaku SCXmini diffractometer'
_diffrn_measurement_method \w
_diffrn_radiation_monochromator graphite
_diffrn_radiation_source 'fine-focus sealed tube'
_diffrn_radiation_type MoK\a
_diffrn_radiation_wavelength 0.71073
_diffrn_reflns_av_R_equivalents 0.0808
_diffrn_reflns_av_sigmaI/netI 0.1160
_diffrn_reflns_limit_h_max 10
_diffrn_reflns_limit_h_min -10
_diffrn_reflns_limit_k_max 11
_diffrn_reflns_limit_k_min -11
_diffrn_reflns_limit_l_max 14
_diffrn_reflns_limit_l_min -14
_diffrn_reflns_number 7771
_diffrn_reflns_theta_full 27.48
_diffrn_reflns_theta_max 27.48
_diffrn_reflns_theta_min 3.05
_diffrn_standards_decay_% 0
_diffrn_standards_interval_time 0
_diffrn_standards_number 0
_exptl_absorpt_coefficient_mu 3.295
_exptl_absorpt_correction_T_max 0.5052
_exptl_absorpt_correction_T_min 0.4699
_exptl_absorpt_correction_type multi-scan
_exptl_absorpt_process_details Higashi,1995
_exptl_crystal_colour colorless
_exptl_crystal_density_diffrn 2.060
_exptl_crystal_density_method 'not measured'
_exptl_crystal_description block
_exptl_crystal_F_000 460
_exptl_crystal_size_max 0.27
_exptl_crystal_size_mid 0.25
_exptl_crystal_size_min 0.24
_refine_diff_density_max 0.614
_refine_diff_density_min -0.914
_refine_diff_density_rms 0.138
_refine_ls_extinction_method none
_refine_ls_goodness_of_fit_ref 1.006
_refine_ls_hydrogen_treatment mixed
_refine_ls_matrix_type full
_refine_ls_number_parameters 240
_refine_ls_number_reflns 3381
_refine_ls_number_restraints 5
_refine_ls_restrained_S_all 1.005
_refine_ls_R_factor_all 0.1345
_refine_ls_R_factor_gt 0.0736
_refine_ls_shift/su_max 0.000
_refine_ls_shift/su_mean 0.000
_refine_ls_structure_factor_coef Fsqd
_refine_ls_weighting_details 'calc w=1/[\s^2^(Fo^2^)+(0.0266P)^2^+12.4004P] where P=(Fo^2^+2Fc^2^)/3'
_refine_ls_weighting_scheme calc
_refine_ls_wR_factor_gt 0.1543
_refine_ls_wR_factor_ref 0.1758
_reflns_number_gt 2105
_reflns_number_total 3381
_reflns_threshold_expression >2sigma(I)
_cod_data_source_file c3tb20633e.txt
_cod_data_source_block 2
_cod_original_sg_symbol_Hall '-P 1 '
_cod_original_sg_symbol_H-M 'P -1 '
_cod_database_code 7239580

loop_
_symmetry_equiv_pos_as_xyz
'x, y, z'
'-x, -y, -z'

loop_
_atom_site_label
_atom_site_type_symbol
_atom_site_fract_x
_atom_site_fract_y
_atom_site_fract_z
_atom_site_U_iso_or_equiv
_atom_site_adp_type
_atom_site_occupancy
_atom_site_symmetry_multiplicity
_atom_site_calc_flag
_atom_site_refinement_flags
O6 O 0.6887(10) 0.1692(8) 0.4459(6) 0.0401(18) Uani 1 1 d .
O5 O 0.9017(10) 0.0340(8) 0.2199(5) 0.0351(17) Uani 1 1 d .
N2 N 0.8735(10) 0.5262(9) 0.6844(6) 0.0264(17) Uani 1 1 d .
Zn1 Zn 1.03704(15) 0.28181(12) 0.31539(9) 0.0251(3) Uani 1 1 d .
Zn2 Zn 1.09060(17) 0.03459(12) 0.60181(9) 0.0319(3) Uani 1 1 d D
O3 O 1.0594(9) 0.2141(8) 0.1558(5) 0.0305(15) Uani 1 1 d .
O7 O 1.1047(10) 0.0836(8) 0.4178(6) 0.0312(16) Uani 1 1 d D
O2 O 0.6193(10) 0.1028(8) 0.7381(6) 0.0407(18) Uani 1 1 d .
O4 O 0.7876(9) 0.3832(8) 0.3766(6) 0.0381(17) Uani 1 1 d .
C3 C 0.7592(13) 0.3156(10) 0.7201(8) 0.024(2) Uani 1 1 d .
N1 N 0.9239(11) 0.2630(8) 0.6482(6) 0.0261(17) Uani 1 1 d .
O1W O 1.3406(11) 0.1214(9) 0.5985(8) 0.046(2) Uani 1 1 d D
N4 N 0.4723(11) 0.3342(10) 0.8308(7) 0.0331(19) Uani 1 1 d .
N3 N 0.5779(10) 0.5663(9) 0.8013(7) 0.0297(18) Uani 1 1 d .
C9 C 0.5090(14) 0.4251(12) 0.4961(9) 0.034(2) Uani 1 1 d .
H9 H 0.4150 0.3829 0.5301 0.041 Uiso 1 1 calc R
C2 C 0.7321(13) 0.4754(11) 0.7387(8) 0.026(2) Uani 1 1 d .
C4 C 0.6192(14) 0.2401(12) 0.7603(8) 0.032(2) Uani 1 1 d .
C10 C 0.9829(12) 0.1086(11) 0.1407(8) 0.027(2) Uani 1 1 d .
O1 O 0.3152(10) 0.5657(10) 0.9209(7) 0.054(2) Uani 1 1 d .
C1 C 0.9844(13) 0.3914(10) 0.6318(8) 0.026(2) Uani 1 1 d .
H1 H 1.0950 0.3906 0.5875 0.031 Uiso 1 1 calc R
C5 C 0.4452(15) 0.4949(13) 0.8557(10) 0.037(2) Uani 1 1 d .
C11 C 0.9997(14) 0.0696(11) 0.0153(8) 0.031(2) Uani 1 1 d .
H11 H 1.0105 0.1493 -0.0445 0.037 Uiso 1 1 calc R
C8 C 0.6749(14) 0.3160(11) 0.4347(9) 0.031(2) Uani 1 1 d .
C6 C 0.5486(14) 0.7379(12) 0.8133(11) 0.045(3) Uani 1 1 d .
H6C H 0.6398 0.7523 0.8533 0.068 Uiso 1 1 calc R
H6B H 0.4332 0.7807 0.8585 0.068 Uiso 1 1 calc R
H6A H 0.5537 0.7933 0.7359 0.068 Uiso 1 1 calc R
C7 C 0.3227(16) 0.2655(16) 0.8781(11) 0.056(3) Uani 1 1 d .
H7A H 0.2566 0.2643 0.8153 0.084 Uiso 1 1 calc R
H7C H 0.2450 0.3296 0.9393 0.084 Uiso 1 1 calc R
H7B H 0.3688 0.1576 0.9106 0.084 Uiso 1 1 calc R
H7 H 1.189(12) 0.033(13) 0.369(9) 0.07(5) Uiso 1 1 d D
H1WA H 1.390(10) 0.104(19) 0.662(4) 0.13(8) Uiso 1 1 d D
H1WB H 1.424(8) 0.099(14) 0.540(5) 0.06(4) Uiso 1 1 d D

loop_
_atom_site_aniso_label
_atom_site_aniso_U_11
_atom_site_aniso_U_22
_atom_site_aniso_U_33
_atom_site_aniso_U_23
_atom_site_aniso_U_13
_atom_site_aniso_U_12
O6 0.052(5) 0.027(4) 0.043(4) -0.004(3) -0.003(4) -0.015(4)
O5 0.054(5) 0.041(4) 0.017(3) 0.002(3) -0.004(3) -0.026(4)
N2 0.033(5) 0.022(4) 0.026(4) -0.003(3) 0.000(3) -0.012(4)
Zn1 0.0348(7) 0.0188(5) 0.0236(6) -0.0032(4) -0.0026(5) -0.0105(5)
Zn2 0.0544(9) 0.0184(6) 0.0226(6) -0.0036(5) -0.0048(6) -0.0091(6)
O3 0.039(4) 0.033(4) 0.025(3) -0.010(3) -0.004(3) -0.018(3)
O7 0.049(5) 0.027(4) 0.020(3) -0.002(3) -0.006(3) -0.013(3)
O2 0.052(5) 0.028(4) 0.047(4) -0.010(3) 0.002(4) -0.021(4)
O4 0.035(4) 0.029(4) 0.048(4) -0.002(3) 0.001(3) -0.009(3)
C3 0.032(5) 0.022(5) 0.023(5) -0.002(4) -0.005(4) -0.012(4)
N1 0.038(5) 0.018(4) 0.025(4) -0.006(3) -0.003(4) -0.012(4)
O1W 0.058(5) 0.038(5) 0.049(5) -0.003(4) -0.005(5) -0.024(4)
N4 0.030(5) 0.041(5) 0.031(4) -0.005(4) 0.001(4) -0.017(4)
N3 0.028(5) 0.024(4) 0.038(5) -0.009(4) -0.003(4) -0.006(4)
C9 0.033(6) 0.040(6) 0.032(5) 0.002(5) 0.002(4) -0.019(5)
C2 0.037(6) 0.028(5) 0.017(4) -0.005(4) -0.006(4) -0.013(5)
C4 0.041(6) 0.037(6) 0.021(5) -0.002(4) -0.007(4) -0.014(5)
C10 0.026(5) 0.028(5) 0.028(5) -0.008(4) -0.002(4) -0.007(4)
O1 0.037(5) 0.057(5) 0.064(5) -0.027(4) 0.013(4) -0.009(4)
C1 0.039(6) 0.017(4) 0.024(5) -0.006(4) -0.004(4) -0.012(4)
C5 0.036(6) 0.035(6) 0.045(6) -0.008(5) -0.004(5) -0.013(5)
C11 0.043(6) 0.031(5) 0.022(5) 0.001(4) -0.001(4) -0.017(5)
C8 0.036(6) 0.025(5) 0.037(6) 0.001(4) -0.013(5) -0.012(5)
C6 0.035(7) 0.027(6) 0.074(8) -0.029(6) -0.006(6) 0.001(5)
C7 0.052(8) 0.069(9) 0.057(8) -0.018(7) 0.012(6) -0.039(7)

loop_
_atom_type_symbol
_atom_type_description
_atom_type_scat_dispersion_real
_atom_type_scat_dispersion_imag
_atom_type_scat_source
C C 0.0033 0.0016 'International Tables Vol C Tables 4.2.6.8 and 6.1.1.4'
H H 0.0000 0.0000 'International Tables Vol C Tables 4.2.6.8 and 6.1.1.4'
N N 0.0061 0.0033 'International Tables Vol C Tables 4.2.6.8 and 6.1.1.4'
O O 0.0106 0.0060 'International Tables Vol C Tables 4.2.6.8 and 6.1.1.4'
Zn Zn 0.2839 1.4301 'International Tables Vol C Tables 4.2.6.8 and 6.1.1.4'

loop_
_geom_angle_atom_site_label_1
_geom_angle_atom_site_label_2
_geom_angle_atom_site_label_3
_geom_angle
_geom_angle_site_symmetry_1
_geom_angle_site_symmetry_3
C8 O6 Zn2 131.5(7) . 2_756
C10 O5 Zn2 136.4(6) . 2_756
C2 N2 C1 102.7(7) . .
C2 N2 Zn1 137.1(6) . 2_766
C1 N2 Zn1 119.5(6) . 2_766
O3 Zn1 O4 111.0(3) . .
O3 Zn1 O7 106.1(3) . .
O4 Zn1 O7 104.7(3) . .
O3 Zn1 N2 112.2(3) . 2_766
O4 Zn1 N2 96.9(3) . 2_766
O7 Zn1 N2 124.9(3) . 2_766
O5 Zn2 O7 174.2(3) 2_756 .
O5 Zn2 N1 89.3(3) 2_756 .
O7 Zn2 N1 96.3(3) . .
O5 Zn2 O6 90.8(3) 2_756 2_756
O7 Zn2 O6 83.5(3) . 2_756
N1 Zn2 O6 165.8(3) . 2_756
O5 Zn2 O7 95.8(3) 2_756 2_756
O7 Zn2 O7 84.6(3) . 2_756
N1 Zn2 O7 100.8(3) . 2_756
O6 Zn2 O7 93.4(3) 2_756 2_756
O5 Zn2 O1W 88.5(3) 2_756 .
O7 Zn2 O1W 90.0(3) . .
N1 Zn2 O1W 90.3(3) . .
O6 Zn2 O1W 75.4(3) 2_756 .
O7 Zn2 O1W 168.1(3) 2_756 .
O5 Zn2 Zn2 137.25(19) 2_756 2_756
O7 Zn2 Zn2 42.89(19) . 2_756
N1 Zn2 Zn2 101.6(2) . 2_756
O6 Zn2 Zn2 88.0(2) 2_756 2_756
O7 Zn2 Zn2 41.71(17) 2_756 2_756
O1W Zn2 Zn2 132.0(2) . 2_756
C10 O3 Zn1 118.6(6) . .
Zn1 O7 Zn2 133.7(3) . .
Zn1 O7 Zn2 102.2(3) . 2_756
Zn2 O7 Zn2 95.4(3) . 2_756
C8 O4 Zn1 127.5(6) . .
C2 C3 N1 108.1(8) . .
C2 C3 C4 120.0(9) . .
N1 C3 C4 131.4(8) . .
C1 N1 C3 103.1(7) . .
C1 N1 Zn2 121.5(6) . .
C3 N1 Zn2 133.8(6) . .
C4 N4 C5 126.6(8) . .
C4 N4 C7 117.9(9) . .
C5 N4 C7 115.3(9) . .
C2 N3 C5 119.9(8) . .
C2 N3 C6 121.7(8) . .
C5 N3 C6 118.4(8) . .
C9 C9 C8 122.6(12) 2_666 .
N2 C2 N3 126.6(8) . .
N2 C2 C3 110.3(8) . .
N3 C2 C3 123.0(8) . .
O2 C4 N4 119.8(9) . .
O2 C4 C3 126.2(9) . .
N4 C4 C3 114.0(8) . .
O5 C10 O3 126.8(8) . .
O5 C10 C11 118.1(8) . .
O3 C10 C11 115.0(8) . .
N1 C1 N2 115.8(8) . .
O1 C5 N3 122.3(9) . .
O1 C5 N4 121.9(10) . .
N3 C5 N4 115.8(9) . .
C11 C11 C10 123.7(11) 2_755 .
O6 C8 O4 126.7(10) . .
O6 C8 C9 117.4(9) . .
O4 C8 C9 115.9(8) . .

loop_
_geom_bond_atom_site_label_1
_geom_bond_atom_site_label_2
_geom_bond_distance
_geom_bond_site_symmetry_2
O6 C8 1.245(11) .
O6 Zn2 2.139(7) 2_756
O5 C10 1.251(10) .
O5 Zn2 2.067(6) 2_756
N2 C2 1.348(11) .
N2 C1 1.374(11) .
N2 Zn1 1.996(7) 2_766
Zn1 O3 1.948(6) .
Zn1 O4 1.949(7) .
Zn1 O7 1.964(7) .
Zn1 N2 1.996(7) 2_766
Zn2 O5 2.067(6) 2_756
Zn2 O7 2.092(6) .
Zn2 N1 2.109(7) .
Zn2 O6 2.139(7) 2_756
Zn2 O7 2.140(7) 2_756
Zn2 O1W 2.302(8) .
Zn2 Zn2 3.130(2) 2_756
O3 C10 1.278(10) .
O7 Zn2 2.140(7) 2_756
O2 C4 1.250(11) .
O4 C8 1.260(11) .
C3 C2 1.381(12) .
C3 N1 1.396(11) .
C3 C4 1.430(13) .
N1 C1 1.322(11) .
N4 C4 1.394(12) .
N4 C5 1.408(13) .
N4 C7 1.472(13) .
N3 C2 1.375(12) .
N3 C5 1.393(12) .
N3 C6 1.464(11) .
C9 C9 1.282(19) 2_666
C9 C8 1.491(14) .
C10 C11 1.489(12) .
O1 C5 1.210(12) .
C11 C11 1.299(18) 2_755

loop_
_geom_hbond_atom_site_label_D
_geom_hbond_atom_site_label_H
_geom_hbond_atom_site_label_A
_geom_hbond_distance_DH
_geom_hbond_distance_HA
_geom_hbond_distance_DA
_geom_hbond_angle_DHA
_geom_hbond_site_symmetry_A
O1W H1WB O6 0.85(2) 2.39(6) 3.104(11) 142(7) 1_655
O1W H1WA O2 0.86(2) 2.14(4) 2.889(12) 146(6) 1_655
O7 H7 O2 0.84(2) 1.96(3) 2.799(10) 175(13) 2_756
